data_7112174
loop_
_publ_author_name
'Andrey V. Protchenko'
'Deepak Dange'
'Andrew D. Schwarz'
'Christina Y. Tang'
'Nicholas Phillips'
'Philip Mountford'
'Cameron Jones'
'Simon Aldridge'

_publ_section_title
;
 Heavy metal boryl chemistry: complexes of cadmium, mercury and lead
;
_journal_name_full Chem.Commun.
_journal_page_first 3841
_journal_paper_doi 10.1039/C4CC00697F
_journal_volume 50
_journal_year 2014
_chemical_formula_moiety 'C52 H72 B1 Ga1 Hg1 N4'
_chemical_formula_sum 'C52 H72 B Ga Hg N4'
_chemical_formula_weight 1034.29
_space_group_IT_number 57
_symmetry_cell_setting orthorhombic
_symmetry_space_group_name_Hall '-P 2c 2b'
_symmetry_space_group_name_H-M 'P b c m'
_atom_sites_solution_hydrogens geom
_atom_sites_solution_primary direct
_atom_sites_solution_secondary difmap
_cell_angle_alpha 90
_cell_angle_beta 90
_cell_angle_gamma 90
_cell_formula_units_Z 8
_cell_length_a 12.88590(9)
_cell_length_b 20.35542(13)
_cell_length_c 40.3562(3)
_cell_measurement_reflns_used 97291
_cell_measurement_temperature 150
_cell_measurement_theta_max 77
_cell_measurement_theta_min 3
_cell_volume 10585.35(13)
_computing_cell_refinement 'CrysAlis, (Oxford Diffraction, 2002)'
_computing_data_collection 'Xcalibur, (Oxford Diffraction, 2002)'
_computing_data_reduction 'CrysAlis, (Oxford Diffraction, 2002)'
_computing_molecular_graphics 'CAMERON (Watkin et al., 1996)'
_computing_publication_material 'CRYSTALS (Betteridge et al., 2003)'
_computing_structure_refinement 'CRYSTALS (Betteridge et al., 2003)'
_computing_structure_solution 'SIR92 (Altomare et al., 1994)'
_diffrn_ambient_temperature 150
_diffrn_measured_fraction_theta_full 0.997
_diffrn_measured_fraction_theta_max 0.997
_diffrn_measurement_device Area
_diffrn_measurement_device_type 'Oxford Diffraction XCALIBUR'
_diffrn_measurement_method \w
_diffrn_radiation_monochromator graphite
_diffrn_radiation_type 'Cu K\a'
_diffrn_radiation_wavelength 1.54180
_diffrn_reflns_av_R_equivalents 0.044
_diffrn_reflns_limit_h_max 16
_diffrn_reflns_limit_h_min -16
_diffrn_reflns_limit_k_max 25
_diffrn_reflns_limit_k_min -25
_diffrn_reflns_limit_l_max 45
_diffrn_reflns_limit_l_min -50
_diffrn_reflns_number 212566
_diffrn_reflns_theta_full 76.773
_diffrn_reflns_theta_max 76.773
_diffrn_reflns_theta_min 3.430
_diffrn_standards_number 0
_exptl_absorpt_coefficient_mu 6.004
_exptl_absorpt_correction_T_max 0.30
_exptl_absorpt_correction_T_min 0.30
_exptl_absorpt_correction_type multi-scan
_exptl_absorpt_process_details 'DENZO/SCALEPACK (Otwinowski & Minor, 1997)'
_exptl_crystal_colour red
_exptl_crystal_density_diffrn 1.298
_exptl_crystal_density_method 'not measured'
_exptl_crystal_description block
_exptl_crystal_F_000 4224
_exptl_crystal_size_max 0.400
_exptl_crystal_size_mid 0.200
_exptl_crystal_size_min 0.200
_refine_diff_density_max 3.27
_refine_diff_density_min -1.42
_refine_ls_extinction_method None
_refine_ls_goodness_of_fit_ref 1.0243
_refine_ls_hydrogen_treatment none
_refine_ls_matrix_type full
_refine_ls_number_parameters 674
_refine_ls_number_reflns 10732
_refine_ls_number_restraints 243
_refine_ls_R_factor_all 0.0486
_refine_ls_R_factor_gt 0.0473
_refine_ls_shift/su_max 0.0398057
_refine_ls_shift/su_mean 0.0000968
_refine_ls_structure_factor_coef F
_refine_ls_weighting_details
;
 Method, part 1, Chebychev polynomial, (Watkin, 1994, Prince, 1982) 
 [weight] = 1.0/[A~0~*T~0~(x)+A~1~*T~1~(x) ... +A~n-1~]*T~n-1~(x)] 
 where A~i~ are the Chebychev coefficients listed below and x= Fcalc/Fmax 
 Method = Robust Weighting (Prince, 1982) 
 W = [weight] * [1-(deltaF/6*sigmaF)^2^]^2^ 
 A~i~ are: 
 13.1 7.65 10.8 4.42 
;
_refine_ls_weighting_scheme calc
_refine_ls_wR_factor_all 0.0490
_refine_ls_wR_factor_gt 0.0485
_refine_ls_wR_factor_ref 0.0484
_reflns_limit_h_max 16
_reflns_limit_h_min 0
_reflns_limit_k_max 25
_reflns_limit_k_min 0
_reflns_limit_l_max 50
_reflns_limit_l_min 0
_reflns_number_gt 10885
_reflns_number_total 11301
_reflns_threshold_expression I>2.0\s(I)
_oxford_diffrn_Wilson_B_factor 3.04
_oxford_diffrn_Wilson_scale 1.02
_oxford_refine_ls_r_factor_ref 0.0467
_oxford_refine_ls_scale 1.2947(16)
_oxford_reflns_number_all 11252
_oxford_reflns_threshold_expression_ref I>3.0\s(I)
_cod_data_source_file c4cc00697f2.cif
_cod_data_source_block ADS179
_cod_depositor_comments
;
The following automatic conversions were performed:

'_atom_sites_solution_primary' value 'Direct' changed to 'direct'
according to the built-in table from CIF Core dictionary named
'cif_core.dic' version 2.4.1 from 2010-06-29.

Automatic conversion script
Id: cif_fix_values 2281 2013-09-26 08:29:07Z andrius 
;
_cod_original_cell_volume 10585.36(13)
_cod_original_sg_symbol_H-M 'P b c m '
_cod_original_formula_sum 'C52 H72 B1 Ga1 Hg1 N4'
_cod_database_code 7112174

loop_
_symmetry_equiv_pos_as_xyz
x,y,z
-x,-y,-z
x,-y+1/2,z+1/2
-x,y+1/2,-z+1/2
-x,-y,z+1/2
x,y,-z+1/2
x,-y+1/2,-z
-x,y+1/2,z

loop_
_atom_site_label
_atom_site_type_symbol
_atom_site_fract_x
_atom_site_fract_y
_atom_site_fract_z
_atom_site_U_iso_or_equiv
_atom_site_occupancy
_atom_site_adp_type
_atom_site_refinement_flags_posn
_atom_site_refinement_flags_adp
_atom_site_disorder_assembly
_atom_site_disorder_group
Hg1 Hg 0.322358(11) 0.569444(8) 0.7500 0.0397 1.0000 Uani S T . .
Hg2 Hg 0.761065(19) 0.760338(12) 0.510520(6) 0.0417 0.5000 Uani . U . .
Ga1 Ga 0.51227(4) 0.55087(3) 0.7500 0.0506 1.0000 Uani S T . .
Ga2 Ga 0.75936(7) 0.77401(5) 0.54689(2) 0.0508 0.5000 Uani D U . .
B1 B 0.1605(4) 0.5870(2) 0.7500 0.0358 1.0000 Uani S T . .
B2 B 0.7687(5) 0.7893(4) 0.5629(2) 0.0504 0.5000 Uani D U . .
N1 N 0.1062(2) 0.64892(15) 0.7500 0.0334 1.0000 Uani S T . .
N2 N 0.0778(2) 0.54008(16) 0.7500 0.0426 1.0000 Uani S T . .
N3 N 0.61491(19) 0.54294(14) 0.78196(7) 0.0479 1.0000 Uani . . . .
N4 N 0.6850(2) 0.82188(14) 0.57772(7) 0.0557 1.0000 Uani D U . .
N5 N 0.8522(3) 0.76967(13) 0.58219(7) 0.0539 1.0000 Uani D U . .
C1 C -0.0003(3) 0.6376(2) 0.750000(7) 0.0429 1.0000 Uani S T . .
C2 C -0.0171(3) 0.5730(2) 0.750000(7) 0.0506 1.0000 Uani S T . .
C3 C 0.1487(3) 0.71385(19) 0.7500 0.0375 1.0000 Uani S T . .
C4 C 0.1702(3) 0.74402(18) 0.71983(8) 0.0530 1.0000 Uani . . . .
C5 C 0.2137(4) 0.8070(2) 0.72054(11) 0.0745 1.0000 Uani . . . .
C6 C 0.2339(6) 0.8371(3) 0.750000(7) 0.0777 1.0000 Uani S T . .
C7 C 0.1478(4) 0.7098(2) 0.68695(9) 0.0728 1.0000 Uani . . . .
C8 C 0.2480(6) 0.6857(3) 0.67134(12) 0.1048 1.0000 Uani . . . .
C9 C 0.0915(6) 0.7536(4) 0.66298(14) 0.1176 1.0000 Uani . . . .
C10 C 0.0848(4) 0.4691(2) 0.7500 0.0570 1.0000 Uani DS TU . .
C11 C 0.0902(5) 0.43665(18) 0.72009(13) 0.0877 1.0000 Uani D U . .
C12 C 0.1002(5) 0.3683(2) 0.72063(15) 0.1076 1.0000 Uani D U . .
C13 C 0.1061(7) 0.3355(3) 0.750000(7) 0.1049 1.0000 Uani DS TU . .
C14 C 0.0480(8) 0.4692(5) 0.6899(2) 0.0852 0.5000 Uani D U 1 1
C15 C 0.1469(10) 0.4729(7) 0.6697(3) 0.1023 0.5000 Uani D U 1 1
C16 C -0.0419(10) 0.4362(5) 0.6731(3) 0.0979 0.5000 Uani D U 1 1
C17 C 0.7117(2) 0.5362(2) 0.76660(8) 0.0516 1.0000 Uani . . . .
C18 C 0.6120(3) 0.5599(2) 0.81632(9) 0.0571 1.0000 Uani . . . .
C19 C 0.6222(5) 0.6262(2) 0.82558(12) 0.0939 1.0000 Uani D U . .
C20 C 0.6149(6) 0.6428(3) 0.85895(13) 0.1181 1.0000 Uani . . . .
C21 C 0.5984(5) 0.5956(3) 0.88258(13) 0.1032 1.0000 Uani . . . .
C22 C 0.5907(4) 0.5310(3) 0.87361(12) 0.0835 1.0000 Uani . . . .
C23 C 0.5980(3) 0.51202(19) 0.84039(10) 0.0646 1.0000 Uani D U . .
C24 C 0.6127(9) 0.6819(5) 0.7990(3) 0.0942 0.5000 Uani D U 3 1
C25 C 0.6997(12) 0.7332(6) 0.8031(3) 0.1081 0.5000 Uani D U 3 1
C26 C 0.5113(10) 0.7220(6) 0.7942(3) 0.1070 0.5000 Uani D U 3 1
C27 C 0.5723(9) 0.4414(4) 0.8296(3) 0.0840 0.5000 Uani D U 2 1
C28 C 0.6107(12) 0.3839(6) 0.8507(3) 0.0993 0.5000 Uani D U 2 1
C29 C 0.4578(10) 0.4266(6) 0.8224(4) 0.0986 0.5000 Uani D U 2 1
C30 C 0.7269(4) 0.82768(18) 0.60907(11) 0.0675 1.0000 Uani . . . .
C31 C 0.8202(4) 0.79836(18) 0.61166(11) 0.0669 1.0000 Uani . . . .
C32 C 0.5928(3) 0.85508(17) 0.56764(8) 0.0536 1.0000 Uani . . . .
C33 C 0.5969(3) 0.92240(18) 0.55978(10) 0.0601 1.0000 Uani . . . .
C34 C 0.5082(4) 0.9520(2) 0.54789(11) 0.0721 1.0000 Uani . . . .
C35 C 0.4177(4) 0.9173(3) 0.54363(13) 0.0858 1.0000 Uani . . . .
C36 C 0.4141(4) 0.8511(3) 0.55145(12) 0.0863 1.0000 Uani . . . .
C37 C 0.5014(4) 0.8185(2) 0.56352(9) 0.0677 1.0000 Uani . . . .
C38 C 0.6975(4) 0.9609(2) 0.56322(13) 0.0725 1.0000 Uani . U . .
C39 C 0.7414(6) 0.9781(4) 0.52955(18) 0.1235 1.0000 Uani . U . .
C40 C 0.6833(5) 1.0226(3) 0.58425(19) 0.1026 1.0000 Uani . . . .
C41 C 0.4943(4) 0.7461(2) 0.57234(10) 0.0768 1.0000 Uani . . . .
C42 C 0.4146(5) 0.7336(3) 0.59939(12) 0.0945 1.0000 Uani . . . .
C43 C 0.4704(6) 0.7036(3) 0.54174(12) 0.1008 1.0000 Uani . . . .
C44 C 0.9505(4) 0.73956(17) 0.57769(10) 0.0612 1.0000 Uani . . . .
C45 C 0.9622(4) 0.6720(2) 0.58345(14) 0.0839 1.0000 Uani D U . .
C46 C 1.0597(5) 0.6444(2) 0.57771(19) 0.1105 1.0000 Uani . . . .
C47 C 1.1407(5) 0.6803(3) 0.5664(2) 0.1140 1.0000 Uani . . . .
C48 C 1.1279(5) 0.7459(3) 0.56014(15) 0.0886 1.0000 Uani . . . .
C49 C 1.0322(4) 0.7766(2) 0.56591(12) 0.0688 1.0000 Uani . . . .
C50 C 0.8775(11) 0.6337(7) 0.6017(3) 0.1023 0.5000 Uani D U 4 1
C51 C 0.8490(15) 0.5740(6) 0.5809(5) 0.1226 0.5000 Uani D U 4 1
C52 C 0.8917(13) 0.6126(7) 0.6380(3) 0.1177 0.5000 Uani D U 4 1
C53 C 1.0215(4) 0.8493(2) 0.55857(14) 0.0828 1.0000 Uani . . . .
C54 C 1.0982(6) 0.8887(3) 0.57913(19) 0.1127 1.0000 Uani . . . .
C55 C 1.0345(7) 0.8643(4) 0.52241(17) 0.1206 1.0000 Uani . . . .
C141 C 0.1099(9) 0.4752(5) 0.6870(2) 0.0935 0.5000 Uani D U 1 2
C151 C 0.2210(10) 0.4777(6) 0.6725(3) 0.0986 0.5000 Uani D U 1 2
C161 C 0.0424(12) 0.4511(5) 0.6582(3) 0.0999 0.5000 Uani D U 1 2
C241 C 0.6641(8) 0.6777(5) 0.8015(3) 0.0916 0.5000 Uani D U 3 2
C251 C 0.7783(9) 0.6954(6) 0.8083(3) 0.0980 0.5000 Uani D U 3 2
C261 C 0.5874(11) 0.7350(5) 0.8066(3) 0.1045 0.5000 Uani D U 3 2
C271 C 0.6071(7) 0.4405(4) 0.8322(3) 0.0702 0.5000 Uani D U 2 2
C281 C 0.6823(9) 0.4064(6) 0.8554(3) 0.0849 0.5000 Uani D U 2 2
C291 C 0.4985(9) 0.4139(6) 0.8376(4) 0.0890 0.5000 Uani D U 2 2
C501 C 0.8702(9) 0.6285(5) 0.5915(2) 0.0770 0.5000 Uani D U 4 2
C511 C 0.8360(10) 0.5885(4) 0.5613(3) 0.0830 0.5000 Uani D U 4 2
C521 C 0.9016(11) 0.5820(4) 0.6192(3) 0.0853 0.5000 Uani D U 4 2
H11 H -0.0519 0.6709 0.7500 0.0487 1.0000 Uiso RS . . .
H21 H -0.0836 0.5528 0.7500 0.0553 1.0000 Uiso RS . . .
H51 H 0.2292 0.8287 0.7003 0.0870 1.0000 Uiso R . . .
H61 H 0.2628 0.8801 0.7500 0.0887 1.0000 Uiso RS . . .
H71 H 0.1056 0.6725 0.6913 0.0854 1.0000 Uiso R . . .
H81 H 0.2343 0.6638 0.6510 0.1181 1.0000 Uiso R . . .
H82 H 0.2817 0.6563 0.6861 0.1181 1.0000 Uiso R . . .
H83 H 0.2916 0.7225 0.6673 0.1181 1.0000 Uiso R . . .
H91 H 0.0785 0.7310 0.6428 0.1353 1.0000 Uiso R . . .
H92 H 0.0275 0.7666 0.6726 0.1353 1.0000 Uiso R . . .
H93 H 0.1327 0.7913 0.6587 0.1353 1.0000 Uiso R . . .
H121 H 0.1018 0.3441 0.7005 0.1383 1.0000 Uiso R . . .
H131 H 0.1154 0.2892 0.7500 0.1216 1.0000 Uiso RS . . .
H141 H 0.0287 0.5129 0.6954 0.1078 0.5000 Uiso R . 1 1
H151 H 0.1325 0.4932 0.6490 0.1222 0.5000 Uiso R . 1 1
H152 H 0.1979 0.4976 0.6812 0.1222 0.5000 Uiso R . 1 1
H153 H 0.1720 0.4296 0.6660 0.1222 0.5000 Uiso R . 1 1
H161 H -0.0610 0.4600 0.6538 0.1108 0.5000 Uiso R . 1 1
H162 H -0.0984 0.4355 0.6882 0.1108 0.5000 Uiso R . 1 1
H163 H -0.0241 0.3925 0.6672 0.1108 0.5000 Uiso R . 1 1
H171 H 0.7737 0.5318 0.7791 0.0605 1.0000 Uiso R . . .
H201 H 0.6219 0.6874 0.8655 0.1394 1.0000 Uiso R . . .
H211 H 0.5935 0.6075 0.9053 0.1202 1.0000 Uiso R . . .
H221 H 0.5791 0.4984 0.8901 0.0984 1.0000 Uiso R . . .
H241 H 0.6249 0.6619 0.7781 0.1111 0.5000 Uiso R . 3 1
H251 H 0.6928 0.7670 0.7871 0.1291 0.5000 Uiso R . 3 1
H252 H 0.6955 0.7516 0.8247 0.1291 0.5000 Uiso R . 3 1
H253 H 0.7649 0.7121 0.8005 0.1291 0.5000 Uiso R . 3 1
H261 H 0.5198 0.7539 0.7773 0.1129 0.5000 Uiso R . 3 1
H262 H 0.4954 0.7433 0.8145 0.1129 0.5000 Uiso R . 3 1
H263 H 0.4563 0.6931 0.7885 0.1129 0.5000 Uiso R . 3 1
H271 H 0.6053 0.4362 0.8087 0.0896 0.5000 Uiso R . 2 1
H281 H 0.5914 0.3426 0.8417 0.1078 0.5000 Uiso R . 2 1
H282 H 0.5828 0.3880 0.8724 0.1078 0.5000 Uiso R . 2 1
H283 H 0.6842 0.3869 0.8517 0.1078 0.5000 Uiso R . 2 1
H291 H 0.4475 0.3824 0.8156 0.0975 0.5000 Uiso R . 2 1
H292 H 0.4200 0.4346 0.8422 0.0975 0.5000 Uiso R . 2 1
H293 H 0.4342 0.4554 0.8055 0.0975 0.5000 Uiso R . 2 1
H301 H 0.6933 0.8497 0.6268 0.0809 1.0000 Uiso R . . .
H311 H 0.8604 0.7974 0.6314 0.0811 1.0000 Uiso R . . .
H341 H 0.5107 0.9973 0.5423 0.0845 1.0000 Uiso R . . .
H351 H 0.3572 0.9388 0.5357 0.0980 1.0000 Uiso R . . .
H361 H 0.3516 0.8271 0.5485 0.0989 1.0000 Uiso R . . .
H381 H 0.7463 0.9336 0.5743 0.0908 1.0000 Uiso R . . .
H391 H 0.8048 1.0015 0.5318 0.1401 1.0000 Uiso R . . .
H392 H 0.6925 1.0044 0.5180 0.1401 1.0000 Uiso R . . .
H393 H 0.7533 0.9387 0.5175 0.1401 1.0000 Uiso R . . .
H401 H 0.7468 1.0459 0.5864 0.1255 1.0000 Uiso R . . .
H402 H 0.6587 1.0105 0.6056 0.1255 1.0000 Uiso R . . .
H403 H 0.6335 1.0498 0.5736 0.1255 1.0000 Uiso R . . .
H411 H 0.5601 0.7328 0.5806 0.0914 1.0000 Uiso R . . .
H421 H 0.4114 0.6884 0.6051 0.1096 1.0000 Uiso R . . .
H422 H 0.4324 0.7587 0.6184 0.1096 1.0000 Uiso R . . .
H423 H 0.3489 0.7475 0.5913 0.1096 1.0000 Uiso R . . .
H431 H 0.4683 0.6585 0.5477 0.1154 1.0000 Uiso R . . .
H432 H 0.5218 0.7102 0.5252 0.1154 1.0000 Uiso R . . .
H433 H 0.4046 0.7167 0.5334 0.1154 1.0000 Uiso R . . .
H461 H 1.0699 0.5989 0.5821 0.1240 1.0000 Uiso R . . .
H471 H 1.2057 0.6600 0.5621 0.1297 1.0000 Uiso R . . .
H481 H 1.1841 0.7715 0.5521 0.1034 1.0000 Uiso R . . .
H501 H 0.8185 0.6617 0.6018 0.1190 0.5000 Uiso R . 4 1
H511 H 0.7961 0.5485 0.5910 0.1375 0.5000 Uiso R . 4 1
H512 H 0.9085 0.5473 0.5773 0.1375 0.5000 Uiso R . 4 1
H513 H 0.8248 0.5904 0.5602 0.1375 0.5000 Uiso R . 4 1
H521 H 0.8325 0.5892 0.6456 0.1320 0.5000 Uiso R . 4 1
H522 H 0.9017 0.6506 0.6513 0.1320 0.5000 Uiso R . 4 1
H523 H 0.9512 0.5852 0.6394 0.1320 0.5000 Uiso R . 4 1
H531 H 0.9537 0.8625 0.5650 0.0984 1.0000 Uiso R . . .
H541 H 1.0908 0.9343 0.5747 0.1335 1.0000 Uiso R . . .
H542 H 1.0865 0.8807 0.6020 0.1335 1.0000 Uiso R . . .
H543 H 1.1663 0.8750 0.5734 0.1335 1.0000 Uiso R . . .
H551 H 1.0265 0.9100 0.5184 0.1375 1.0000 Uiso R . . .
H552 H 1.1018 0.8507 0.5157 0.1375 1.0000 Uiso R . . .
H553 H 0.9837 0.8406 0.5102 0.1375 1.0000 Uiso R . . .
H1411 H 0.0907 0.5195 0.6911 0.1107 0.5000 Uiso R . 1 2
H1511 H 0.2223 0.5016 0.6523 0.1181 0.5000 Uiso R . 1 2
H1512 H 0.2643 0.4989 0.6883 0.1181 0.5000 Uiso R . 1 2
H1513 H 0.2456 0.4343 0.6688 0.1181 0.5000 Uiso R . 1 2
H1611 H 0.0578 0.4753 0.6387 0.1170 0.5000 Uiso R . 1 2
H1612 H -0.0282 0.4577 0.6641 0.1170 0.5000 Uiso R . 1 2
H1613 H 0.0541 0.4057 0.6542 0.1170 0.5000 Uiso R . 1 2
H2411 H 0.6567 0.6619 0.7795 0.1071 0.5000 Uiso R . 3 2
H2511 H 0.8006 0.7273 0.7927 0.1089 0.5000 Uiso R . 3 2
H2512 H 0.7846 0.7128 0.8301 0.1089 0.5000 Uiso R . 3 2
H2513 H 0.8202 0.6572 0.8064 0.1089 0.5000 Uiso R . 3 2
H2611 H 0.6040 0.7709 0.7925 0.1141 0.5000 Uiso R . 3 2
H2612 H 0.5919 0.7485 0.8291 0.1141 0.5000 Uiso R . 3 2
H2613 H 0.5189 0.7204 0.8020 0.1141 0.5000 Uiso R . 3 2
H2711 H 0.6280 0.4349 0.8098 0.0847 0.5000 Uiso R . 2 2
H2811 H 0.6890 0.3612 0.8499 0.0947 0.5000 Uiso R . 2 2
H2812 H 0.6574 0.4104 0.8774 0.0947 0.5000 Uiso R . 2 2
H2813 H 0.7480 0.4272 0.8536 0.0947 0.5000 Uiso R . 2 2
H2911 H 0.4953 0.3682 0.8329 0.0993 0.5000 Uiso R . 2 2
H2912 H 0.4789 0.4213 0.8600 0.0993 0.5000 Uiso R . 2 2
H2913 H 0.4525 0.4369 0.8233 0.0993 0.5000 Uiso R . 2 2
H5011 H 0.8143 0.6554 0.5987 0.0949 0.5000 Uiso R . 4 2
H5111 H 0.7771 0.5625 0.5666 0.0934 0.5000 Uiso R . 4 2
H5112 H 0.8918 0.5607 0.5549 0.0934 0.5000 Uiso R . 4 2
H5113 H 0.8194 0.6172 0.5435 0.0934 0.5000 Uiso R . 4 2
H5211 H 0.8443 0.5549 0.6250 0.1013 0.5000 Uiso R . 4 2
H5212 H 0.9234 0.6061 0.6381 0.1013 0.5000 Uiso R . 4 2
H5213 H 0.9571 0.5553 0.6116 0.1013 0.5000 Uiso R . 4 2

loop_
_atom_site_aniso_label
_atom_site_aniso_U_11
_atom_site_aniso_U_22
_atom_site_aniso_U_33
_atom_site_aniso_U_23
_atom_site_aniso_U_13
_atom_site_aniso_U_12
Hg1 0.01860(9) 0.03730(9) 0.06319(12) 0.0000 0.0000 0.00040(5)
Hg2 0.03495(12) 0.04792(14) 0.04222(13) 0.00224(10) -0.00522(8) -0.00302(9)
Ga1 0.0217(2) 0.0499(3) 0.0802(4) 0.0000 0.0000 0.0002(2)
Ga2 0.0541(5) 0.0547(5) 0.0437(5) -0.0023(4) -0.0041(4) 0.0078(4)
B1 0.043(2) 0.0295(18) 0.0353(19) 0.0000 0.0000 -0.0012(17)
B2 0.064(4) 0.043(3) 0.045(3) -0.008(3) -0.010(3) -0.009(3)
N1 0.0199(13) 0.0339(15) 0.0464(16) 0.0000 0.0000 -0.0002(11)
N2 0.0202(15) 0.0327(16) 0.075(2) 0.0000 0.0000 0.0012(12)
N3 0.0251(11) 0.0607(15) 0.0579(15) -0.0024(12) 0.0089(10) -0.0029(10)
N4 0.0640(18) 0.0421(13) 0.0611(16) 0.0025(12) 0.0084(13) -0.0009(12)
N5 0.0633(17) 0.0414(13) 0.0571(15) 0.0073(11) -0.0179(13) -0.0001(12)
C1 0.0241(17) 0.044(2) 0.060(2) 0.0000 0.0000 0.0057(15)
C2 0.0196(18) 0.049(2) 0.084(3) 0.0000 0.0000 -0.0024(16)
C3 0.0376(19) 0.0330(17) 0.0418(19) 0.0000 0.0000 0.0000(15)
C4 0.060(2) 0.0534(18) 0.0454(16) 0.0075(14) -0.0003(14) -0.0135(15)
C5 0.095(3) 0.057(2) 0.071(2) 0.0206(18) -0.003(2) -0.029(2)
C6 0.096(5) 0.041(3) 0.096(4) 0.0000 0.0000 -0.022(3)
C7 0.092(3) 0.086(3) 0.0407(17) 0.0047(17) -0.0033(18) -0.034(2)
C8 0.148(6) 0.113(4) 0.054(2) -0.006(3) 0.015(3) 0.003(4)
C9 0.112(5) 0.178(7) 0.063(3) 0.005(3) -0.027(3) -0.004(5)
C10 0.035(2) 0.0295(19) 0.106(4) 0.0000 0.0000 -0.0049(16)
C11 0.103(3) 0.0434(18) 0.117(3) -0.019(2) -0.036(3) 0.0121(19)
C12 0.129(4) 0.045(2) 0.149(4) -0.026(3) -0.048(3) 0.020(2)
C13 0.120(6) 0.030(2) 0.165(7) 0.0000 0.0000 0.010(3)
C14 0.093(5) 0.058(4) 0.105(5) -0.016(4) -0.036(5) 0.012(4)
C15 0.111(8) 0.086(6) 0.110(7) 0.007(6) -0.034(7) 0.005(6)
C16 0.106(7) 0.070(5) 0.117(7) -0.003(5) -0.037(6) 0.004(5)
C17 0.0196(13) 0.083(2) 0.0516(16) 0.0031(16) 0.0004(11) 0.0033(14)
C18 0.0385(17) 0.073(2) 0.0598(19) -0.0026(16) 0.0166(14) -0.0079(15)
C19 0.123(4) 0.082(3) 0.077(3) -0.019(2) 0.048(3) -0.044(3)
C20 0.171(6) 0.105(4) 0.078(3) -0.029(3) 0.058(4) -0.064(4)
C21 0.123(5) 0.117(4) 0.070(3) -0.026(3) 0.039(3) -0.038(4)
C22 0.079(3) 0.103(4) 0.068(2) 0.011(2) 0.034(2) 0.001(3)
C23 0.054(2) 0.070(2) 0.070(2) 0.0052(18) 0.0239(17) 0.0068(17)
C24 0.125(6) 0.072(5) 0.085(5) -0.020(4) 0.052(5) -0.038(5)
C25 0.137(9) 0.091(6) 0.097(6) -0.005(5) 0.035(6) -0.044(6)
C26 0.140(9) 0.069(5) 0.112(7) -0.004(5) 0.045(7) -0.009(6)
C27 0.092(6) 0.079(5) 0.080(5) 0.022(4) 0.044(5) 0.026(4)
C28 0.118(8) 0.093(6) 0.087(6) 0.019(5) 0.032(6) 0.035(6)
C29 0.113(8) 0.075(6) 0.108(7) 0.012(5) 0.023(7) -0.007(6)
C30 0.086(3) 0.0449(18) 0.071(2) -0.0030(16) -0.003(2) 0.0047(18)
C31 0.084(3) 0.0442(17) 0.073(2) -0.0033(16) -0.018(2) 0.0060(17)
C32 0.060(2) 0.0535(18) 0.0472(16) 0.0052(14) 0.0083(14) -0.0052(15)
C33 0.062(2) 0.0561(19) 0.062(2) 0.0114(15) 0.0108(17) 0.0032(16)
C34 0.072(3) 0.074(3) 0.071(2) 0.017(2) 0.000(2) 0.004(2)
C35 0.078(3) 0.098(3) 0.081(3) 0.026(3) -0.013(2) -0.003(3)
C36 0.067(3) 0.113(4) 0.078(3) 0.020(3) -0.013(2) -0.024(3)
C37 0.082(3) 0.073(2) 0.0477(17) 0.0099(17) -0.0024(18) -0.019(2)
C38 0.061(2) 0.056(2) 0.101(3) 0.020(2) 0.011(2) 0.0011(18)
C39 0.095(4) 0.147(5) 0.129(5) 0.020(4) 0.036(4) -0.035(4)
C40 0.081(4) 0.069(3) 0.158(6) -0.006(3) 0.013(3) -0.015(3)
C41 0.095(3) 0.082(3) 0.0535(19) 0.0147(19) -0.003(2) -0.036(3)
C42 0.114(4) 0.105(4) 0.065(3) 0.019(2) 0.007(3) -0.044(3)
C43 0.155(6) 0.086(3) 0.062(2) 0.007(2) -0.007(3) -0.051(4)
C44 0.071(2) 0.0435(17) 0.069(2) -0.0028(15) -0.0250(19) 0.0073(16)
C45 0.089(3) 0.047(2) 0.116(3) 0.006(2) -0.041(3) 0.006(2)
C46 0.103(4) 0.050(2) 0.179(6) -0.004(3) -0.050(4) 0.023(3)
C47 0.083(4) 0.077(3) 0.181(7) -0.009(4) -0.023(4) 0.032(3)
C48 0.070(3) 0.071(3) 0.124(4) -0.011(3) -0.005(3) 0.008(2)
C49 0.069(3) 0.0522(19) 0.085(3) -0.0063(18) -0.006(2) 0.0104(18)
C50 0.107(6) 0.057(5) 0.143(7) 0.013(5) -0.034(6) 0.000(5)
C51 0.125(9) 0.067(6) 0.176(10) 0.000(7) -0.014(9) -0.007(6)
C52 0.123(8) 0.081(6) 0.149(9) 0.040(6) -0.026(7) 0.004(6)
C53 0.077(3) 0.058(2) 0.113(4) 0.010(2) 0.025(3) 0.007(2)
C54 0.127(5) 0.069(3) 0.142(5) -0.026(3) 0.031(4) -0.014(3)
C55 0.142(6) 0.099(4) 0.121(5) 0.033(4) 0.010(4) 0.016(4)
C141 0.122(6) 0.059(4) 0.100(5) -0.033(4) -0.027(5) 0.029(5)
C151 0.124(8) 0.087(6) 0.085(6) -0.028(5) -0.003(6) 0.006(6)
C161 0.129(8) 0.067(5) 0.104(6) -0.014(5) -0.036(6) 0.024(6)
C241 0.113(6) 0.081(5) 0.080(4) -0.011(4) 0.045(5) -0.049(5)
C251 0.111(7) 0.095(6) 0.089(6) -0.013(5) 0.047(5) -0.048(6)
C261 0.126(8) 0.087(6) 0.101(7) 0.008(5) 0.029(6) -0.029(6)
C271 0.065(5) 0.059(4) 0.086(5) 0.001(4) 0.021(4) 0.016(3)
C281 0.086(6) 0.077(5) 0.092(6) -0.003(5) 0.012(5) 0.034(5)
C291 0.086(6) 0.061(5) 0.120(7) 0.000(5) 0.003(6) -0.013(5)
C501 0.106(5) 0.036(3) 0.090(5) 0.011(3) -0.049(4) -0.003(4)
C511 0.114(7) 0.046(4) 0.090(5) 0.008(4) -0.049(5) -0.017(4)
C521 0.123(7) 0.040(4) 0.093(6) 0.012(4) -0.037(5) -0.002(4)

loop_
_atom_type_symbol
_atom_type_scat_dispersion_real
_atom_type_scat_dispersion_imag
_atom_type_scat_Cromer_Mann_a1
_atom_type_scat_Cromer_Mann_b1
_atom_type_scat_Cromer_Mann_a2
_atom_type_scat_Cromer_Mann_b2
_atom_type_scat_Cromer_Mann_a3
_atom_type_scat_Cromer_Mann_b3
_atom_type_scat_Cromer_Mann_a4
_atom_type_scat_Cromer_Mann_b4
_atom_type_scat_Cromer_Mann_c
_atom_type_scat_source
C 0.0181 0.0091 2.3100 20.8439 1.0200 10.2075 1.5886 0.5687 0.8650 51.6512 0.2156 'International Tables Vol C 4.2.6.8 and 6.1.1.4'
H 0.0000 0.0000 0.4930 10.5109 0.3229 26.1257 0.1402 3.1424 0.0408 57.7998 0.0030 'International Tables Vol C 4.2.6.8 and 6.1.1.4'
B 0.0090 0.0039 2.0545 23.2185 1.3326 1.0210 1.0979 60.3498 0.7068 0.1403 -0.1932 'International Tables Vol C 4.2.6.8 and 6.1.1.4'
N 0.0311 0.0180 12.2126 0.0057 3.1322 9.8933 2.0125 28.9975 1.1663 0.5826 -11.5290 'International Tables Vol C 4.2.6.8 and 6.1.1.4'
Ga -1.2846 0.7763 15.2354 3.0669 6.7006 0.2412 4.3591 10.7805 2.9623 61.4135 1.7189 'International Tables Vol C 4.2.6.8 and 6.1.1.4'
Hg -4.2923 7.6849 20.6809 0.5450 19.0417 8.4484 21.6575 1.5729 5.9676 38.3246 12.6089 'International Tables Vol C 4.2.6.8 and 6.1.1.4'
K 0.3868 1.0657 8.2186 12.7949 7.4398 0.7748 1.0519 213.1870 0.8659 41.6841 1.4228 'International Tables Vol C 4.2.6.8 and 6.1.1.4'

loop_
_geom_angle_atom_site_label_1
_geom_angle_site_symmetry_1
_geom_angle_atom_site_label_2
_geom_angle_atom_site_label_3
_geom_angle_site_symmetry_3
_geom_angle
_geom_angle_publ_flag
Ga1 . Hg1 B1 . 179.07(11) yes
B2 7_566 Hg2 Ga2 7_566 3.08(15) yes
B2 7_566 Hg2 B2 . 174.6(2) yes
Ga2 7_566 Hg2 B2 . 177.62(17) yes
N3 6_556 Ga1 Hg1 . 135.90(8) yes
N3 6_556 Ga1 N3 . 88.14(15) yes
Hg1 . Ga1 N3 . 135.90(8) yes
Hg2 7_566 Ga2 N4 . 143.29(11) yes
Hg2 7_566 Ga2 N5 . 135.45(11) yes
N4 . Ga2 N5 . 80.96(15) yes
Hg1 . B1 N1 . 128.7(3) yes
Hg1 . B1 N2 . 128.4(3) yes
N1 . B1 N2 . 102.9(3) yes
Hg2 7_566 B2 Hg2 . 3.33(6) yes
Hg2 7_566 B2 N4 . 122.2(4) yes
Hg2 . B2 N4 . 120.2(4) yes
Hg2 7_566 B2 N5 . 117.5(4) yes
Hg2 . B2 N5 . 119.8(4) yes
N4 . B2 N5 . 119.7(6) yes
B1 . N1 C1 . 109.5(3) yes
B1 . N1 C3 . 128.5(3) yes
C1 . N1 C3 . 122.1(3) yes
B1 . N2 C2 . 109.4(3) yes
B1 . N2 C10 . 128.3(3) yes
C2 . N2 C10 . 122.2(3) yes
Ga1 . N3 C17 . 109.6(2) yes
Ga1 . N3 C18 . 129.4(2) yes
C17 . N3 C18 . 118.5(3) yes
Ga2 . N4 B2 . 20.6(3) yes
Ga2 . N4 C30 . 117.4(3) yes
B2 . N4 C30 . 97.5(4) yes
Ga2 . N4 C32 . 119.3(2) yes
B2 . N4 C32 . 138.1(4) yes
C30 . N4 C32 . 123.2(3) yes
Ga2 . N5 B2 . 19.8(3) yes
Ga2 . N5 C31 . 116.4(3) yes
B2 . N5 C31 . 97.3(4) yes
Ga2 . N5 C44 . 119.7(2) yes
B2 . N5 C44 . 138.3(4) yes
C31 . N5 C44 . 123.9(3) yes
N1 . C1 C2 . 108.9(4) yes
N1 . C1 H11 . 124.9 no
C2 . C1 H11 . 126.2 no
N2 . C2 C1 . 109.3(3) yes
N2 . C2 H21 . 125.7 no
C1 . C2 H21 . 125.0 no
N1 . C3 C4 6_556 118.9(2) yes
N1 . C3 C4 . 118.9(2) yes
C4 6_556 C3 C4 . 122.1(4) yes
C3 . C4 C5 . 117.8(3) yes
C3 . C4 C7 . 121.4(3) yes
C5 . C4 C7 . 120.8(3) yes
C4 . C5 C6 . 120.4(4) yes
C4 . C5 H51 . 119.4 no
C6 . C5 H51 . 120.2 no
C5 . C6 C5 6_556 121.5(5) yes
C5 . C6 H61 . 119.2 no
C5 6_556 C6 H61 . 119.2 no
C4 . C7 C8 . 110.3(4) yes
C4 . C7 C9 . 112.3(5) yes
C8 . C7 C9 . 109.6(4) yes
C4 . C7 H71 . 108.2 no
C8 . C7 H71 . 107.8 no
C9 . C7 H71 . 108.3 no
C7 . C8 H81 . 110.5 no
C7 . C8 H82 . 109.3 no
H81 . C8 H82 . 109.5 no
C7 . C8 H83 . 108.5 no
H81 . C8 H83 . 109.5 no
H82 . C8 H83 . 109.5 no
C7 . C9 H91 . 110.5 no
C7 . C9 H92 . 108.8 no
H91 . C9 H92 . 109.5 no
C7 . C9 H93 . 109.0 no
H91 . C9 H93 . 109.5 no
H92 . C9 H93 . 109.5 no
N2 . C10 C11 6_556 118.8(2) yes
N2 . C10 C11 . 118.8(2) yes
C11 6_556 C10 C11 . 122.4(5) yes
C10 . C11 C12 . 117.9(5) yes
C10 . C11 C14 . 119.1(5) yes
C12 . C11 C14 . 119.3(5) yes
C10 . C11 C12 . 117.9(5) yes
C10 . C11 C141 . 121.0(5) yes
C12 . C11 C141 . 119.7(6) yes
C11 . C12 C13 . 120.5(5) yes
C11 . C12 H121 . 120.3 no
C13 . C12 H121 . 119.2 no
C12 . C13 C12 6_556 120.8(6) yes
C12 . C13 H131 . 119.6 no
C12 6_556 C13 H131 . 119.6 no
C11 . C14 C15 . 98.8(8) yes
C11 . C14 C16 . 116.8(8) yes
C15 . C14 C16 . 115.5(10) yes
C11 . C14 H141 . 108.6 no
C15 . C14 H141 . 107.5 no
C16 . C14 H141 . 108.9 no
C14 . C15 H151 . 109.2 no
C14 . C15 H152 . 110.2 no
H151 . C15 H152 . 109.5 no
C14 . C15 H153 . 109.0 no
H151 . C15 H153 . 109.5 no
H152 . C15 H153 . 109.5 no
C14 . C16 H161 . 110.0 no
C14 . C16 H162 . 108.1 no
H161 . C16 H162 . 109.5 no
C14 . C16 H163 . 110.3 no
H161 . C16 H163 . 109.5 no
H162 . C16 H163 . 109.5 no
N3 . C17 C17 6_556 116.30(18) yes
N3 . C17 H171 . 121.5 no
C17 6_556 C17 H171 . 122.2 no
N3 . C18 C19 . 119.1(3) yes
N3 . C18 C23 . 120.9(3) yes
C19 . C18 C23 . 120.0(4) yes
C18 . C19 C20 . 118.9(4) yes
C18 . C19 C24 . 120.4(6) yes
C20 . C19 C24 . 118.9(6) yes
C18 . C19 C20 . 118.9(4) yes
C18 . C19 C241 . 121.5(6) yes
C20 . C19 C241 . 118.2(6) yes
C19 . C20 C21 . 121.0(5) yes
C19 . C20 H201 . 119.6 no
C21 . C20 H201 . 119.4 no
C20 . C21 C22 . 120.0(4) yes
C20 . C21 H211 . 120.3 no
C22 . C21 H211 . 119.7 no
C21 . C22 C23 . 120.9(5) yes
C21 . C22 H221 . 119.8 no
C23 . C22 H221 . 119.3 no
C22 . C23 C18 . 119.1(4) yes
C22 . C23 C27 . 121.0(6) yes
C18 . C23 C27 . 119.0(6) yes
C22 . C23 C18 . 119.1(4) yes
C22 . C23 C271 . 119.0(6) yes
C18 . C23 C271 . 121.3(6) yes
C19 . C24 C25 . 111.1(8) yes
C19 . C24 C26 . 122.1(8) yes
C25 . C24 C26 . 105.6(10) yes
C19 . C24 H241 . 106.6 no
C25 . C24 H241 . 105.4 no
C26 . C24 H241 . 104.7 no
C24 . C25 H251 . 110.4 no
C24 . C25 H252 . 109.0 no
H251 . C25 H252 . 109.5 no
C24 . C25 H253 . 109.0 no
H251 . C25 H253 . 109.5 no
H252 . C25 H253 . 109.5 no
C24 . C26 H261 . 110.6 no
C24 . C26 H262 . 108.3 no
H261 . C26 H262 . 109.5 no
C24 . C26 H263 . 109.5 no
H261 . C26 H263 . 109.5 no
H262 . C26 H263 . 109.5 no
C23 . C27 C28 . 119.1(10) yes
C23 . C27 C29 . 116.4(8) yes
C28 . C27 C29 . 105.4(10) yes
C23 . C27 H271 . 105.0 no
C28 . C27 H271 . 105.4 no
C29 . C27 H271 . 103.9 no
C27 . C28 H281 . 112.2 no
C27 . C28 H282 . 108.9 no
H281 . C28 H282 . 109.5 no
C27 . C28 H283 . 107.2 no
H281 . C28 H283 . 109.5 no
H282 . C28 H283 . 109.5 no
C27 . C29 H291 . 112.1 no
C27 . C29 H292 . 107.5 no
H291 . C29 H292 . 109.5 no
C27 . C29 H293 . 108.8 no
H291 . C29 H293 . 109.5 no
H292 . C29 H293 . 109.5 no
N4 . C30 C31 . 112.5(4) yes
N4 . C30 H301 . 123.5 no
C31 . C30 H301 . 124.0 no
N5 . C31 C30 . 112.7(4) yes
N5 . C31 H311 . 123.1 no
C30 . C31 H311 . 124.2 no
N4 . C32 C33 . 119.6(3) yes
N4 . C32 C37 . 118.8(3) yes
C33 . C32 C37 . 121.5(4) yes
C32 . C33 C34 . 118.2(4) yes
C32 . C33 C38 . 120.9(4) yes
C34 . C33 C38 . 120.9(4) yes
C33 . C34 C35 . 121.5(4) yes
C33 . C34 H341 . 118.6 no
C35 . C34 H341 . 119.9 no
C34 . C35 C36 . 120.0(5) yes
C34 . C35 H351 . 120.1 no
C36 . C35 H351 . 119.8 no
C35 . C36 C37 . 121.1(5) yes
C35 . C36 H361 . 120.1 no
C37 . C36 H361 . 118.8 no
C32 . C37 C36 . 117.7(4) yes
C32 . C37 C41 . 122.6(4) yes
C36 . C37 C41 . 119.7(4) yes
C33 . C38 C39 . 110.8(5) yes
C33 . C38 C40 . 111.9(4) yes
C39 . C38 C40 . 110.7(5) yes
C33 . C38 H381 . 107.8 no
C39 . C38 H381 . 108.1 no
C40 . C38 H381 . 107.3 no
C38 . C39 H391 . 110.7 no
C38 . C39 H392 . 108.9 no
H391 . C39 H392 . 109.5 no
C38 . C39 H393 . 108.8 no
H391 . C39 H393 . 109.5 no
H392 . C39 H393 . 109.5 no
C38 . C40 H401 . 111.0 no
C38 . C40 H402 . 109.3 no
H401 . C40 H402 . 109.5 no
C38 . C40 H403 . 108.1 no
H401 . C40 H403 . 109.5 no
H402 . C40 H403 . 109.5 no
C37 . C41 C42 . 111.7(5) yes
C37 . C41 C43 . 111.7(3) yes
C42 . C41 C43 . 110.3(4) yes
C37 . C41 H411 . 107.7 no
C42 . C41 H411 . 107.6 no
C43 . C41 H411 . 107.6 no
C41 . C42 H421 . 111.5 no
C41 . C42 H422 . 109.1 no
H421 . C42 H422 . 109.5 no
C41 . C42 H423 . 107.8 no
H421 . C42 H423 . 109.5 no
H422 . C42 H423 . 109.5 no
C41 . C43 H431 . 110.3 no
C41 . C43 H432 . 110.2 no
H431 . C43 H432 . 109.5 no
C41 . C43 H433 . 107.8 no
H431 . C43 H433 . 109.5 no
H432 . C43 H433 . 109.5 no
N5 . C44 C45 . 119.9(4) yes
N5 . C44 C49 . 119.3(3) yes
C45 . C44 C49 . 120.8(4) yes
C44 . C45 C46 . 117.7(5) yes
C44 . C45 C50 . 120.2(7) yes
C46 . C45 C50 . 121.0(7) yes
C44 . C45 C46 . 117.7(5) yes
C44 . C45 C501 . 121.6(6) yes
C46 . C45 C501 . 120.3(6) yes
C45 . C46 C47 . 122.1(5) yes
C45 . C46 H461 . 119.1 no
C47 . C46 H461 . 118.8 no
C46 . C47 C48 . 119.8(6) yes
C46 . C47 H471 . 120.4 no
C48 . C47 H471 . 119.8 no
C47 . C48 C49 . 120.7(6) yes
C47 . C48 H481 . 120.5 no
C49 . C48 H481 . 118.8 no
C48 . C49 C44 . 118.9(4) yes
C48 . C49 C53 . 118.9(5) yes
C44 . C49 C53 . 122.2(4) yes
C45 . C50 C51 . 108.3(10) yes
C45 . C50 C52 . 121.0(10) yes
C51 . C50 C52 . 109.3(13) yes
C45 . C50 H501 . 105.6 no
C51 . C50 H501 . 106.8 no
C52 . C50 H501 . 104.8 no
C50 . C51 H511 . 111.8 no
C50 . C51 H512 . 110.2 no
H511 . C51 H512 . 109.5 no
C50 . C51 H513 . 106.3 no
H511 . C51 H513 . 109.5 no
H512 . C51 H513 . 109.5 no
C50 . C52 H521 . 110.7 no
C50 . C52 H522 . 109.1 no
H521 . C52 H522 . 109.5 no
C50 . C52 H523 . 108.6 no
H521 . C52 H523 . 109.5 no
H522 . C52 H523 . 109.5 no
C49 . C53 C54 . 110.5(5) yes
C49 . C53 C55 . 112.2(5) yes
C54 . C53 C55 . 110.6(5) yes
C49 . C53 H531 . 107.9 no
C54 . C53 H531 . 107.5 no
C55 . C53 H531 . 108.0 no
C53 . C54 H541 . 110.5 no
C53 . C54 H542 . 109.7 no
H541 . C54 H542 . 109.5 no
C53 . C54 H543 . 108.2 no
H541 . C54 H543 . 109.5 no
H542 . C54 H543 . 109.5 no
C53 . C55 H551 . 110.7 no
C53 . C55 H552 . 108.8 no
H551 . C55 H552 . 109.5 no
C53 . C55 H553 . 108.9 no
H551 . C55 H553 . 109.5 no
H552 . C55 H553 . 109.5 no
C11 . C141 C151 . 119.2(8) yes
C11 . C141 C161 . 113.2(9) yes
C151 . C141 C161 . 104.4(10) yes
C11 . C141 H1411 . 106.6 no
C151 . C141 H1411 . 105.9 no
C161 . C141 H1411 . 106.7 no
C141 . C151 H1511 . 110.9 no
C141 . C151 H1512 . 107.8 no
H1511 . C151 H1512 . 109.5 no
C141 . C151 H1513 . 109.7 no
H1511 . C151 H1513 . 109.5 no
H1512 . C151 H1513 . 109.5 no
C141 . C161 H1611 . 110.1 no
C141 . C161 H1612 . 107.9 no
H1611 . C161 H1612 . 109.5 no
C141 . C161 H1613 . 110.4 no
H1611 . C161 H1613 . 109.5 no
H1612 . C161 H1613 . 109.5 no
C19 . C241 C251 . 112.6(8) yes
C19 . C241 C261 . 102.0(7) yes
C251 . C241 C261 . 114.3(11) yes
C19 . C241 H2411 . 109.1 no
C251 . C241 H2411 . 110.0 no
C261 . C241 H2411 . 108.5 no
C241 . C251 H2511 . 109.3 no
C241 . C251 H2512 . 109.5 no
H2511 . C251 H2512 . 109.5 no
C241 . C251 H2513 . 109.6 no
H2511 . C251 H2513 . 109.5 no
H2512 . C251 H2513 . 109.5 no
C241 . C261 H2611 . 111.0 no
C241 . C261 H2612 . 107.9 no
H2611 . C261 H2612 . 109.5 no
C241 . C261 H2613 . 109.4 no
H2611 . C261 H2613 . 109.5 no
H2612 . C261 H2613 . 109.5 no
C23 . C271 C281 . 111.1(8) yes
C23 . C271 C291 . 104.1(7) yes
C281 . C271 C291 . 109.8(10) yes
C23 . C271 H2711 . 110.4 no
C281 . C271 H2711 . 110.5 no
C291 . C271 H2711 . 110.8 no
C271 . C281 H2811 . 110.9 no
C271 . C281 H2812 . 108.8 no
H2811 . C281 H2812 . 109.5 no
C271 . C281 H2813 . 108.6 no
H2811 . C281 H2813 . 109.5 no
H2812 . C281 H2813 . 109.5 no
C271 . C291 H2911 . 111.1 no
C271 . C291 H2912 . 109.0 no
H2911 . C291 H2912 . 109.5 no
C271 . C291 H2913 . 108.2 no
H2911 . C291 H2913 . 109.5 no
H2912 . C291 H2913 . 109.5 no
C45 . C501 C511 . 111.4(8) yes
C45 . C501 C521 . 108.3(8) yes
C511 . C501 C521 . 109.3(8) yes
C45 . C501 H5011 . 108.9 no
C511 . C501 H5011 . 109.4 no
C521 . C501 H5011 . 109.5 no
C501 . C511 H5111 . 110.2 no
C501 . C511 H5112 . 108.4 no
H5111 . C511 H5112 . 109.5 no
C501 . C511 H5113 . 109.8 no
H5111 . C511 H5113 . 109.5 no
H5112 . C511 H5113 . 109.5 no
C501 . C521 H5211 . 109.5 no
C501 . C521 H5212 . 110.4 no
H5211 . C521 H5212 . 109.5 no
C501 . C521 H5213 . 108.5 no
H5211 . C521 H5213 . 109.5 no
H5212 . C521 H5213 . 109.5 no

loop_
_geom_bond_atom_site_label_1
_geom_bond_atom_site_label_2
_geom_bond_site_symmetry_2
_geom_bond_distance
_geom_bond_publ_flag
Hg1 Ga1 . 2.4762(5) yes
Hg1 B1 . 2.117(5) yes
Hg2 B2 7_566 3.134(8) yes
Hg2 Ga2 7_566 2.4200(10) yes
Hg2 B2 . 2.198(8) yes
Ga1 N3 6_556 1.855(3) yes
Ga1 N3 . 1.855(3) yes
Ga2 N4 . 1.848(3) yes
Ga2 N5 . 1.863(3) yes
B1 N1 . 1.442(5) yes
B1 N2 . 1.430(5) yes
B2 N4 . 1.399(7) yes
B2 N5 . 1.386(7) yes
N1 C1 . 1.391(5) yes
N1 C3 . 1.431(5) yes
N2 C2 . 1.395(5) yes
N2 C10 . 1.449(5) yes
N3 C17 . 1.399(4) yes
N3 C18 . 1.429(5) yes
N4 C30 . 1.381(5) yes
N4 C32 . 1.427(5) yes
N5 C31 . 1.388(5) yes
N5 C44 . 1.419(5) yes
C1 C2 . 1.333(6) yes
C1 H11 . 0.950 no
C2 H21 . 0.950 no
C3 C4 6_556 1.391(4) yes
C3 C4 . 1.391(4) yes
C4 C5 . 1.400(5) yes
C4 C7 . 1.526(5) yes
C5 C6 . 1.363(5) yes
C5 H51 . 0.950 no
C6 H61 . 0.950 no
C7 C8 . 1.518(8) yes
C7 C9 . 1.502(8) yes
C7 H71 . 0.950 no
C8 H81 . 0.950 no
C8 H82 . 0.950 no
C8 H83 . 0.950 no
C9 H91 . 0.950 no
C9 H92 . 0.950 no
C9 H93 . 0.950 no
C10 C11 6_556 1.377(5) yes
C10 C11 . 1.377(5) yes
C11 C12 . 1.397(5) yes
C11 C14 . 1.491(8) yes
C11 C12 . 1.397(5) yes
C11 C141 . 1.569(9) yes
C12 C13 . 1.363(6) yes
C12 H121 . 0.950 no
C13 H131 . 0.950 no
C14 C15 . 1.514(9) yes
C14 C16 . 1.499(9) yes
C14 H141 . 0.950 no
C15 H151 . 0.950 no
C15 H152 . 0.950 no
C15 H153 . 0.950 no
C16 H161 . 0.950 no
C16 H162 . 0.950 no
C16 H163 . 0.950 no
C17 C17 6_556 1.340(7) yes
C17 H171 . 0.950 no
C18 C19 . 1.407(6) yes
C18 C23 . 1.388(5) yes
C19 C20 . 1.392(7) yes
C19 C24 . 1.565(8) yes
C19 C20 . 1.392(7) yes
C19 C241 . 1.528(8) yes
C20 C21 . 1.369(8) yes
C20 H201 . 0.950 no
C21 C22 . 1.369(8) yes
C21 H211 . 0.950 no
C22 C23 . 1.398(6) yes
C22 H221 . 0.950 no
C23 C27 . 1.538(8) yes
C23 C271 . 1.498(8) yes
C24 C25 . 1.541(9) yes
C24 C26 . 1.553(9) yes
C24 H241 . 0.950 no
C25 H251 . 0.950 no
C25 H252 . 0.950 no
C25 H253 . 0.950 no
C26 H261 . 0.950 no
C26 H262 . 0.950 no
C26 H263 . 0.950 no
C27 C28 . 1.531(9) yes
C27 C29 . 1.533(9) yes
C27 H271 . 0.950 no
C28 H281 . 0.950 no
C28 H282 . 0.950 no
C28 H283 . 0.950 no
C29 H291 . 0.950 no
C29 H292 . 0.950 no
C29 H293 . 0.950 no
C30 C31 . 1.345(6) yes
C30 H301 . 0.950 no
C31 H311 . 0.950 no
C32 C33 . 1.408(5) yes
C32 C37 . 1.403(5) yes
C33 C34 . 1.379(6) yes
C33 C38 . 1.520(6) yes
C34 C35 . 1.374(7) yes
C34 H341 . 0.950 no
C35 C36 . 1.384(8) yes
C35 H351 . 0.950 no
C36 C37 . 1.395(7) yes
C36 H361 . 0.950 no
C37 C41 . 1.518(6) yes
C38 C39 . 1.513(8) yes
C38 C40 . 1.527(7) yes
C38 H381 . 0.950 no
C39 H391 . 0.950 no
C39 H392 . 0.950 no
C39 H393 . 0.950 no
C40 H401 . 0.950 no
C40 H402 . 0.950 no
C40 H403 . 0.950 no
C41 C42 . 1.521(7) yes
C41 C43 . 1.538(6) yes
C41 H411 . 0.950 no
C42 H421 . 0.950 no
C42 H422 . 0.950 no
C42 H423 . 0.950 no
C43 H431 . 0.950 no
C43 H432 . 0.950 no
C43 H433 . 0.950 no
C44 C45 . 1.402(5) yes
C44 C49 . 1.379(7) yes
C45 C46 . 1.396(8) yes
C45 C50 . 1.530(9) yes
C45 C46 . 1.396(8) yes
C45 C501 . 1.515(8) yes
C46 C47 . 1.353(10) yes
C46 H461 . 0.950 no
C47 C48 . 1.369(8) yes
C47 H471 . 0.950 no
C48 C49 . 1.403(7) yes
C48 H481 . 0.950 no
C49 C53 . 1.515(6) yes
C50 C51 . 1.522(9) yes
C50 C52 . 1.537(9) yes
C50 H501 . 0.950 no
C51 H511 . 0.950 no
C51 H512 . 0.950 no
C51 H513 . 0.950 no
C52 H521 . 0.950 no
C52 H522 . 0.950 no
C52 H523 . 0.950 no
C53 C54 . 1.520(9) yes
C53 C55 . 1.500(8) yes
C53 H531 . 0.950 no
C54 H541 . 0.950 no
C54 H542 . 0.950 no
C54 H543 . 0.950 no
C55 H551 . 0.950 no
C55 H552 . 0.950 no
C55 H553 . 0.950 no
C141 C151 . 1.548(9) yes
C141 C161 . 1.534(9) yes
C141 H1411 . 0.950 no
C151 H1511 . 0.950 no
C151 H1512 . 0.950 no
C151 H1513 . 0.950 no
C161 H1611 . 0.950 no
C161 H1612 . 0.950 no
C161 H1613 . 0.950 no
C241 C251 . 1.541(9) yes
C241 C261 . 1.542(9) yes
C241 H2411 . 0.950 no
C251 H2511 . 0.950 no
C251 H2512 . 0.950 no
C251 H2513 . 0.950 no
C261 H2611 . 0.950 no
C261 H2612 . 0.950 no
C261 H2613 . 0.950 no
C271 C281 . 1.515(9) yes
C271 C291 . 1.515(9) yes
C271 H2711 . 0.950 no
C281 H2811 . 0.950 no
C281 H2812 . 0.950 no
C281 H2813 . 0.950 no
C291 H2911 . 0.950 no
C291 H2912 . 0.950 no
C291 H2913 . 0.950 no
C501 C511 . 1.531(8) yes
C501 C521 . 1.521(8) yes
C501 H5011 . 0.950 no
C511 H5111 . 0.950 no
C511 H5112 . 0.950 no
C511 H5113 . 0.950 no
C521 H5211 . 0.950 no
C521 H5212 . 0.950 no
C521 H5213 . 0.950 no
